data_2200945
loop_
_publ_author_name
'Gilardi, Richard D.'
'Butcher, Ray J.'

_publ_section_title 2,4,6,8,10,12-Hexabenzyl-5-(nitromethylene)-2,4,6,8,10,12-hexaazatricyclo[7.3.0.0^3,7^]dodecane
_journal_issue 2
_journal_name_full 'Acta Crystallographica Section E'
_journal_page_first o120
_journal_page_last o122
_journal_paper_doi 10.1107/S160053680200003X
_journal_volume 58
_journal_year 2002
_chemical_formula_iupac 'C49 H49 N7 O2'
_chemical_formula_moiety 'C49 H49 N7 O2'
_chemical_formula_sum 'C49 H49 N7 O2'
_chemical_formula_weight 767.95
_chemical_name_common
;
2,4,6,8,10,12-hexaaza-2,4,6,8,10,12-hexabenzyl-5-(nitromethylene)-
tricyclo[7.3.0.0^3,7^]dodecane
;
_chemical_name_systematic
;
2,4,6,8,10,12-hexaaza-2,4,6,8,10,12-hexabenzyl-5-(nitromethylene)-
tricyclo[7.3.0.0^3,7^]dodecane
;
_space_group_IT_number 2
_symmetry_cell_setting triclinic
_symmetry_space_group_name_Hall '-P 1'
_symmetry_space_group_name_H-M 'P -1'
_atom_sites_solution_hydrogens geom
_atom_sites_solution_primary direct
_atom_sites_solution_secondary difmap
_audit_creation_method SHELXL-97
_cell_angle_alpha 71.449(2)
_cell_angle_beta 86.811(3)
_cell_angle_gamma 86.953(3)
_cell_formula_units_Z 2
_cell_length_a 10.4199(15)
_cell_length_b 11.7594(17)
_cell_length_c 17.288(3)
_cell_measurement_reflns_used 7939
_cell_measurement_temperature 93(2)
_cell_measurement_theta_max 28.3
_cell_measurement_theta_min 2.3
_cell_volume 2003.7(5)
_computing_cell_refinement 'SAINT (Bruker, 2001)'
_computing_data_collection 'SMART (Bruker, 2001)'
_computing_data_reduction SAINT
_computing_molecular_graphics SHELXTL
_computing_publication_material SHELXTL
_computing_structure_refinement 'SHELXTL (Sheldrick, 1997)'
_computing_structure_solution 'SHELXS (Sheldrick, 1990)'
_diffrn_ambient_temperature 93(2)
_diffrn_measured_fraction_theta_full .994
_diffrn_measured_fraction_theta_max .994
_diffrn_measurement_device_type 'Bruker CCD area-detector'
_diffrn_measurement_method '\f and \w'
_diffrn_radiation_monochromator graphite
_diffrn_radiation_source 'fine-focus sealed tube'
_diffrn_radiation_type MoK\a
_diffrn_radiation_wavelength .71073
_diffrn_reflns_av_R_equivalents .0394
_diffrn_reflns_av_sigmaI/netI .0648
_diffrn_reflns_limit_h_max 12
_diffrn_reflns_limit_h_min -13
_diffrn_reflns_limit_k_max 14
_diffrn_reflns_limit_k_min -14
_diffrn_reflns_limit_l_max 21
_diffrn_reflns_limit_l_min -21
_diffrn_reflns_number 13583
_diffrn_reflns_theta_full 26.37
_diffrn_reflns_theta_max 26.37
_diffrn_reflns_theta_min 1.83
_diffrn_standards_decay_% 0
_diffrn_standards_number 166
_exptl_absorpt_coefficient_mu .079
_exptl_absorpt_correction_T_max .9920
_exptl_absorpt_correction_T_min .9763
_exptl_absorpt_correction_type integration
_exptl_absorpt_process_details '(Wuensch & Prewitt, 1965)'
_exptl_crystal_colour colorless
_exptl_crystal_density_diffrn 1.273
_exptl_crystal_density_method 'not measured'
_exptl_crystal_description slab
_exptl_crystal_F_000 816
_exptl_crystal_size_max .52
_exptl_crystal_size_mid .26
_exptl_crystal_size_min .1
_refine_diff_density_max .293
_refine_diff_density_min -.265
_refine_ls_extinction_coef .0031(7)
_refine_ls_extinction_expression Fc^*^=kFc[1+0.001xFc^2^\l^3^/sin(2\q)]^-1/4^
_refine_ls_extinction_method SHELXTL
_refine_ls_goodness_of_fit_ref 1.061
_refine_ls_hydrogen_treatment constr
_refine_ls_matrix_type full
_refine_ls_number_parameters 524
_refine_ls_number_reflns 8141
_refine_ls_number_restraints 0
_refine_ls_restrained_S_all 1.061
_refine_ls_R_factor_all .0859
_refine_ls_R_factor_gt .0587
_refine_ls_shift/su_max <0.001
_refine_ls_shift/su_mean .000
_refine_ls_structure_factor_coef Fsqd
_refine_ls_weighting_details 'calc w = 1/[\s^2^(Fo^2^)+(0.0381P)^2^+0.7713P] where P = (Fo^2^+2Fc^2^)/3'
_refine_ls_weighting_scheme calc
_refine_ls_wR_factor_gt .1087
_refine_ls_wR_factor_ref .1164
_reflns_number_gt 5974
_reflns_number_total 8141
_reflns_threshold_expression I>2\s(I)
_cod_data_source_file ob6097.cif
_cod_data_source_block I
_cod_depositor_comments
;
The following automatic conversions were performed:
'_symmetry_cell_setting' value 'Triclinic' changed to 'triclinic'
according to '/home/saulius/struct/CIF-dictionaries/cif_core.dic'
dictionary named 'cif_core.dic' version 2.4.1 from 2010-06-29.

Automatic conversion script
Id: cif_fix_enum 1527 2010-12-29 10:47:43Z saulius 

The following automatic conversions were performed:

'_symmetry_cell_setting' value 'Triclinic' changed to 'triclinic'
according to /home/saulius/struct/CIF-dictionaries/cif_core.dic
dictionary named 'cif_core.dic' version 2.4.1 from 2010-06-29.

Automatic conversion script
Id: cif_fix_values 1715 2011-07-08 13:25:40Z adriana 
;
_cod_database_code 2200945
_cod_database_fobs_code 2200945

loop_
_symmetry_equiv_pos_as_xyz
'x, y, z'
'-x, -y, -z'

loop_
_atom_site_label
_atom_site_fract_x
_atom_site_fract_y
_atom_site_fract_z
_atom_site_U_iso_or_equiv
_atom_site_adp_type
_atom_site_calc_flag
_atom_site_refinement_flags
_atom_site_occupancy
_atom_site_disorder_assembly
_atom_site_disorder_group
_atom_site_type_symbol
C1 .07846(17) .87037(18) .32764(12) .0166(4) Uani d . 1 . . C
H1A -.0130 .8560 .3478 .020 Uiso calc R 1 . . H
N2 .11152(14) .98495(14) .33220(10) .0159(4) Uani d . 1 . . N
C2 .03141(18) 1.04634(18) .38047(12) .0184(4) Uani d . 1 . . C
H2A .0880 1.0772 .4128 .022 Uiso calc R 1 . . H
H2B -.0250 .9873 .4193 .022 Uiso calc R 1 . . H
C21 -.05121(18) 1.14930(18) .32937(12) .0181(4) Uani d . 1 . . C
C22 -.01858(19) 1.2677(2) .31306(14) .0259(5) Uani d . 1 . . C
H22A .0552 1.2853 .3365 .031 Uiso calc R 1 . . H
C23 -.0927(2) 1.3609(2) .26268(15) .0320(6) Uani d . 1 . . C
H23A -.0693 1.4417 .2516 .038 Uiso calc R 1 . . H
C24 -.2003(2) 1.3361(2) .22873(15) .0311(6) Uani d . 1 . . C
H24A -.2504 1.3998 .1939 .037 Uiso calc R 1 . . H
C25 -.23536(19) 1.2188(2) .24532(14) .0258(5) Uani d . 1 . . C
H25A -.3102 1.2019 .2226 .031 Uiso calc R 1 . . H
C26 -.16127(18) 1.12594(19) .29508(12) .0193(4) Uani d . 1 . . C
H26A -.1855 1.0454 .3061 .023 Uiso calc R 1 . . H
C3 .21886(17) 1.04426(17) .28471(12) .0151(4) Uani d . 1 . . C
H3A .2084 1.1318 .2781 .018 Uiso calc R 1 . . H
N4 .34714(14) 1.00024(15) .31852(10) .0161(4) Uani d . 1 . . N
C4 .36589(18) .97783(19) .40507(12) .0189(4) Uani d . 1 . . C
H4A .4538 .9434 .4182 .023 Uiso calc R 1 . . H
H4B .3040 .9183 .4377 .023 Uiso calc R 1 . . H
C41 .34742(17) 1.09124(19) .42822(12) .0192(4) Uani d . 1 . . C
C42 .29983(17) 1.0859(2) .50641(12) .0200(5) Uani d . 1 . . C
H42A .2841 1.0101 .5459 .024 Uiso calc R 1 . . H
C43 .27525(19) 1.1899(2) .52712(13) .0243(5) Uani d . 1 . . C
H43A .2442 1.1850 .5808 .029 Uiso calc R 1 . . H
C44 .2959(2) 1.3012(2) .46967(14) .0296(5) Uani d . 1 . . C
H44A .2775 1.3725 .4836 .036 Uiso calc R 1 . . H
C45 .3435(2) 1.3080(2) .39179(14) .0318(6) Uani d . 1 . . C
H45A .3570 1.3841 .3521 .038 Uiso calc R 1 . . H
C46 .3714(2) 1.2037(2) .37186(14) .0266(5) Uani d . 1 . . C
H46A .4074 1.2090 .3192 .032 Uiso calc R 1 . . H
C5 .42571(17) .96268(17) .26582(12) .0146(4) Uani d . 1 . . C
C51 .55712(17) .93415(18) .28394(12) .0178(4) Uani d . 1 . . C
H51A .5914 .9684 .3209 .021 Uiso calc R 1 . . H
N5 .63890(15) .86301(15) .25396(10) .0172(4) Uani d . 1 . . N
O5A .75815(12) .86205(13) .26695(9) .0209(3) Uani d . 1 . . O
O5B .59942(12) .79802(12) .21553(9) .0204(3) Uani d . 1 . . O
N6 .36426(14) .97051(14) .19785(10) .0141(4) Uani d . 1 . . N
C6 .42272(18) .97700(18) .11676(12) .0168(4) Uani d . 1 . . C
H6A .3538 .9765 .0797 .020 Uiso calc R 1 . . H
H6B .4796 .9050 .1221 .020 Uiso calc R 1 . . H
C61 .49980(18) 1.08804(18) .07952(12) .0171(4) Uani d . 1 . . C
C62 .43964(19) 1.19971(19) .04229(12) .0231(5) Uani d . 1 . . C
H62A .3489 1.2053 .0379 .028 Uiso calc R 1 . . H
C63 .5097(2) 1.3022(2) .01178(13) .0290(5) Uani d . 1 . . C
H63A .4668 1.3775 -.0123 .035 Uiso calc R 1 . . H
C64 .6419(2) 1.2955(2) .01622(14) .0313(5) Uani d . 1 . . C
H64A .6900 1.3661 -.0041 .038 Uiso calc R 1 . . H
C65 .7037(2) 1.1858(2) .05037(14) .0311(6) Uani d . 1 . . C
H65A .7949 1.1805 .0523 .037 Uiso calc R 1 . . H
C66 .63360(19) 1.0827(2) .08196(13) .0242(5) Uani d . 1 . . C
H66A .6773 1.0076 .1055 .029 Uiso calc R 1 . . H
C7 .23595(16) 1.02939(17) .19891(12) .0144(4) Uani d . 1 . . C
H7A .2396 1.1116 .1582 .017 Uiso calc R 1 . . H
N8 .13562(14) .96748(14) .17550(10) .0154(4) Uani d . 1 . . N
C8 .02745(17) 1.05122(18) .13919(12) .0166(4) Uani d . 1 . . C
H8A -.0084 1.0900 .1792 .020 Uiso calc R 1 . . H
H8B -.0415 1.0053 .1271 .020 Uiso calc R 1 . . H
C81 .06944(17) 1.14699(18) .06151(12) .0160(4) Uani d . 1 . . C
C82 .11703(17) 1.11623(18) -.00669(12) .0177(4) Uani d . 1 . . C
H82A .1227 1.0342 -.0041 .021 Uiso calc R 1 . . H
C83 .15619(19) 1.2036(2) -.07808(13) .0238(5) Uani d . 1 . . C
H83A .1873 1.1814 -.1242 .029 Uiso calc R 1 . . H
C84 .14968(19) 1.3235(2) -.08184(14) .0267(5) Uani d . 1 . . C
H84A .1773 1.3835 -.1303 .032 Uiso calc R 1 . . H
C85 .1030(2) 1.3554(2) -.01507(15) .0282(5) Uani d . 1 . . C
H85A .0986 1.4375 -.0178 .034 Uiso calc R 1 . . H
C86 .06221(18) 1.26773(19) .05641(14) .0226(5) Uani d . 1 . . C
H86A .0293 1.2906 .1019 .027 Uiso calc R 1 . . H
C9 .09238(17) .86057(17) .24014(12) .0161(4) Uani d . 1 . . C
H9A .0071 .8397 .2256 .019 Uiso calc R 1 . . H
N10 .18222(14) .75827(15) .24740(10) .0169(4) Uani d . 1 . . N
C10 .15922(18) .69695(18) .18854(13) .0206(5) Uani d . 1 . . C
H10A .1579 .7565 .1332 .025 Uiso calc R 1 . . H
H10B .0735 .6613 .2011 .025 Uiso calc R 1 . . H
C101 .25975(19) .59888(18) .18856(12) .0191(4) Uani d . 1 . . C
C102 .22674(19) .49958(19) .16819(13) .0221(5) Uani d . 1 . . C
H10C .1396 .4903 .1587 .026 Uiso calc R 1 . . H
C103 .3199(2) .41333(19) .16149(13) .0257(5) Uani d . 1 . . C
H10D .2966 .3464 .1466 .031 Uiso calc R 1 . . H
C104 .4466(2) .4257(2) .17671(13) .0260(5) Uani d . 1 . . C
H10E .5107 .3675 .1719 .031 Uiso calc R 1 . . H
C105 .4798(2) .5233(2) .19889(13) .0252(5) Uani d . 1 . . C
H10F .5665 .5310 .2103 .030 Uiso calc R 1 . . H
C106 .38711(19) .60983(19) .20453(13) .0218(5) Uani d . 1 . . C
H10G .4107 .6768 .2194 .026 Uiso calc R 1 . . H
C11 .16760(19) .68257(18) .33223(12) .0197(4) Uani d . 1 . . C
H11A .2425 .6260 .3483 .024 Uiso calc R 1 . . H
H11B .0883 .6365 .3416 .024 Uiso calc R 1 . . H
N12 .15998(15) .76935(15) .37690(10) .0174(4) Uani d . 1 . . N
C12 .10752(19) .72256(19) .46067(12) .0216(5) Uani d . 1 . . C
H12A .0207 .6930 .4595 .026 Uiso calc R 1 . . H
H12B .0979 .7892 .4842 .026 Uiso calc R 1 . . H
C121 .1887(2) .62217(19) .51597(13) .0219(5) Uani d . 1 . . C
C122 .1292(2) .52605(19) .57210(13) .0262(5) Uani d . 1 . . C
H12C .0383 .5215 .5727 .031 Uiso calc R 1 . . H
C123 .1998(2) .4361(2) .62754(14) .0306(5) Uani d . 1 . . C
H12D .1573 .3708 .6658 .037 Uiso calc R 1 . . H
C124 .3311(2) .4418(2) .62686(15) .0346(6) Uani d . 1 . . C
H12E .3798 .3812 .6651 .042 Uiso calc R 1 . . H
C125 .3920(2) .5362(2) .57026(18) .0462(7) Uani d . 1 . . C
H12F .4829 .5398 .5696 .055 Uiso calc R 1 . . H
C126 .3218(2) .6258(2) .51428(16) .0381(6) Uani d . 1 . . C
H12G .3648 .6895 .4749 .046 Uiso calc R 1 . . H

loop_
_atom_site_aniso_label
_atom_site_aniso_U_11
_atom_site_aniso_U_22
_atom_site_aniso_U_33
_atom_site_aniso_U_12
_atom_site_aniso_U_13
_atom_site_aniso_U_23
C1 .0120(9) .0193(11) .0166(11) -.0024(8) .0007(8) -.0030(9)
N2 .0141(8) .0162(9) .0167(9) .0000(7) .0015(7) -.0046(7)
C2 .0175(9) .0238(11) .0143(11) -.0022(8) .0023(8) -.0067(9)
C21 .0164(9) .0216(11) .0179(11) .0003(8) .0036(8) -.0097(9)
C22 .0202(10) .0272(12) .0343(13) -.0029(9) .0031(9) -.0159(11)
C23 .0319(12) .0147(11) .0468(16) .0001(9) .0079(11) -.0078(11)
C24 .0225(11) .0256(13) .0386(15) .0080(10) .0009(10) -.0025(11)
C25 .0174(10) .0305(13) .0283(13) .0028(9) -.0007(9) -.0079(11)
C26 .0190(10) .0180(11) .0203(11) -.0023(8) .0044(8) -.0057(9)
C3 .0145(9) .0136(10) .0155(10) .0001(8) -.0012(8) -.0023(8)
N4 .0134(8) .0203(9) .0148(9) -.0005(7) -.0016(7) -.0058(7)
C4 .0165(9) .0267(12) .0124(10) -.0006(8) -.0022(8) -.0042(9)
C41 .0136(9) .0280(12) .0174(11) -.0041(8) -.0028(8) -.0081(9)
C42 .0150(9) .0278(12) .0158(11) -.0017(8) -.0030(8) -.0046(9)
C43 .0198(10) .0381(14) .0187(12) -.0027(9) -.0013(9) -.0139(10)
C44 .0343(12) .0319(13) .0291(13) -.0102(10) .0015(10) -.0180(11)
C45 .0445(14) .0265(13) .0261(13) -.0139(11) .0035(11) -.0095(11)
C46 .0316(12) .0319(13) .0196(12) -.0123(10) .0053(9) -.0122(10)
C5 .0183(9) .0099(10) .0138(10) -.0034(8) .0013(8) -.0011(8)
C51 .0169(9) .0216(11) .0155(11) -.0010(8) -.0004(8) -.0066(9)
N5 .0162(8) .0167(9) .0152(9) -.0011(7) .0001(7) .0000(7)
O5A .0112(6) .0253(8) .0243(8) .0014(6) -.0030(6) -.0051(7)
O5B .0207(7) .0189(8) .0234(8) -.0016(6) -.0047(6) -.0087(7)
N6 .0113(7) .0181(9) .0128(9) -.0013(6) -.0006(6) -.0046(7)
C6 .0168(9) .0225(11) .0113(10) .0013(8) -.0017(8) -.0055(9)
C61 .0184(9) .0246(11) .0084(10) -.0007(8) .0007(8) -.0055(9)
C62 .0201(10) .0289(13) .0161(11) .0011(9) .0013(8) -.0017(10)
C63 .0360(12) .0231(12) .0205(12) .0019(10) .0055(10) .0017(10)
C64 .0382(13) .0322(14) .0211(12) -.0163(11) .0065(10) -.0040(11)
C65 .0189(10) .0457(15) .0231(12) -.0097(10) -.0017(9) -.0016(11)
C66 .0195(10) .0303(13) .0163(11) .0012(9) .0002(8) .0014(10)
C7 .0132(9) .0142(10) .0132(10) -.0004(8) -.0019(7) -.0005(8)
N8 .0123(7) .0170(9) .0153(9) -.0004(6) -.0036(6) -.0025(7)
C8 .0134(9) .0208(11) .0148(10) -.0001(8) -.0022(8) -.0040(9)
C81 .0096(8) .0204(11) .0174(10) .0006(8) -.0046(8) -.0047(9)
C82 .0152(9) .0198(11) .0175(11) -.0012(8) -.0041(8) -.0043(9)
C83 .0193(10) .0317(13) .0171(11) -.0014(9) -.0028(8) -.0027(10)
C84 .0209(10) .0261(13) .0232(12) -.0025(9) -.0049(9) .0071(10)
C85 .0261(11) .0160(11) .0384(14) .0018(9) -.0063(10) -.0023(11)
C86 .0201(10) .0229(12) .0249(12) .0036(9) -.0038(9) -.0079(10)
C9 .0140(9) .0165(10) .0170(11) -.0026(8) -.0006(8) -.0039(9)
N10 .0180(8) .0161(9) .0159(9) .0005(7) -.0025(7) -.0040(7)
C10 .0206(10) .0193(11) .0217(12) -.0003(9) -.0055(9) -.0053(9)
C101 .0233(10) .0174(11) .0146(10) -.0008(8) .0011(8) -.0023(9)
C102 .0221(10) .0233(12) .0197(11) -.0039(9) -.0010(9) -.0047(9)
C103 .0384(12) .0162(11) .0227(12) -.0009(9) -.0010(10) -.0064(10)
C104 .0290(11) .0242(12) .0229(12) .0069(9) .0008(9) -.0065(10)
C105 .0205(10) .0300(13) .0242(12) .0005(9) -.0018(9) -.0075(10)
C106 .0245(10) .0225(12) .0187(11) -.0033(9) .0010(9) -.0070(9)
C11 .0207(10) .0174(11) .0190(11) -.0017(8) -.0007(8) -.0028(9)
N12 .0192(8) .0157(9) .0145(9) .0006(7) -.0007(7) -.0009(7)
C12 .0253(10) .0217(11) .0143(11) .0004(9) .0006(9) -.0011(9)
C121 .0320(11) .0182(11) .0149(11) -.0012(9) -.0043(9) -.0036(9)
C122 .0335(12) .0231(12) .0204(12) -.0001(10) .0029(10) -.0053(10)
C123 .0491(14) .0204(12) .0185(12) .0002(11) .0008(11) -.0013(10)
C124 .0553(16) .0182(12) .0292(14) .0032(11) -.0240(12) -.0028(11)
C125 .0393(14) .0294(14) .0629(19) -.0077(11) -.0304(14) .0009(14)
C126 .0355(13) .0225(13) .0465(16) -.0090(10) -.0139(12) .0063(12)

loop_
_atom_type_symbol
_atom_type_description
_atom_type_scat_dispersion_real
_atom_type_scat_dispersion_imag
_atom_type_scat_source
C C .0033 .0016 'International Tables Vol C Tables 4.2.6.8 and 6.1.1.4'
H H .0000 .0000 'International Tables Vol C Tables 4.2.6.8 and 6.1.1.4'
N N .0061 .0033 'International Tables Vol C Tables 4.2.6.8 and 6.1.1.4'
O O .0106 .0060 'International Tables Vol C Tables 4.2.6.8 and 6.1.1.4'

loop_
_geom_angle_atom_site_label_1
_geom_angle_atom_site_label_2
_geom_angle_atom_site_label_3
_geom_angle
_geom_angle_publ_flag
N2 C1 N12 113.51(15) ?
N2 C1 C9 113.72(16) ?
N12 C1 C9 104.29(15) ?
C3 N2 C1 119.55(15) ?
C3 N2 C2 119.09(16) ?
C1 N2 C2 121.22(15) ?
N2 C2 C21 113.62(16) ?
C22 C21 C26 118.54(19) ?
C22 C21 C2 121.59(18) ?
C26 C21 C2 119.84(18) ?
C21 C22 C23 120.6(2) ?
C24 C23 C22 120.0(2) ?
C23 C24 C25 120.1(2) ?
C24 C25 C26 119.9(2) ?
C25 C26 C21 120.8(2) ?
N2 C3 N4 115.51(15) ?
N2 C3 C7 114.32(16) ?
N4 C3 C7 101.23(14) ?
C5 N4 C4 126.72(16) ?
C5 N4 C3 112.26(15) ?
C4 N4 C3 119.57(15) ?
N4 C4 C41 111.77(17) ?
C46 C41 C42 118.3(2) ?
C46 C41 C4 121.49(18) ?
C42 C41 C4 120.10(19) ?
C43 C42 C41 120.8(2) ?
C44 C43 C42 120.2(2) ?
C43 C44 C45 119.7(2) ?
C46 C45 C44 120.0(2) ?
C45 C46 C41 120.9(2) ?
N6 C5 N4 110.67(16) ?
N6 C5 C51 129.85(18) ?
N4 C5 C51 119.12(17) ?
N5 C51 C5 126.81(18) ?
O5B N5 O5A 120.18(15) yes
O5B N5 C51 121.79(16) ?
O5A N5 C51 118.02(16) ?
C5 N6 C7 110.57(15) ?
C5 N6 C6 127.34(15) ?
C7 N6 C6 116.54(15) ?
N6 C6 C61 112.49(16) ?
C66 C61 C62 117.7(2) ?
C66 C61 C6 121.05(18) ?
C62 C61 C6 121.27(17) ?
C63 C62 C61 121.20(19) ?
C64 C63 C62 120.3(2) ?
C65 C64 C63 119.6(2) ?
C64 C65 C66 120.4(2) ?
C65 C66 C61 120.9(2) ?
N8 C7 N6 112.99(15) ?
N8 C7 C3 116.25(15) ?
N6 C7 C3 104.84(14) ?
C7 N8 C9 114.19(15) ?
C7 N8 C8 111.40(15) ?
C9 N8 C8 112.55(14) ?
N8 C8 C81 111.91(14) ?
C86 C81 C82 118.48(19) ?
C86 C81 C8 120.79(18) ?
C82 C81 C8 120.73(18) ?
C83 C82 C81 121.06(19) ?
C82 C83 C84 119.7(2) ?
C85 C84 C83 119.9(2) ?
C84 C85 C86 120.4(2) ?
C81 C86 C85 120.4(2) ?
N10 C9 N8 111.21(15) ?
N10 C9 C1 104.46(15) ?
N8 C9 C1 116.32(16) ?
C10 N10 C11 113.75(16) ?
C10 N10 C9 112.08(15) ?
C11 N10 C9 105.13(15) ?
N10 C10 C101 113.14(16) ?
C102 C101 C106 119.06(18) ?
C102 C101 C10 119.98(18) ?
C106 C101 C10 120.87(18) ?
C101 C102 C103 120.78(19) ?
C104 C103 C102 119.7(2) ?
C103 C104 C105 119.84(19) ?
C104 C105 C106 120.4(2) ?
C105 C106 C101 120.3(2) ?
N10 C11 N12 102.93(15) ?
C11 N12 C12 114.32(16) ?
C11 N12 C1 104.87(15) ?
C12 N12 C1 111.11(15) ?
N12 C12 C121 114.28(16) ?
C122 C121 C126 118.7(2) ?
C122 C121 C12 119.50(19) ?
C126 C121 C12 121.8(2) ?
C121 C122 C123 121.2(2) ?
C124 C123 C122 119.8(2) ?
C123 C124 C125 119.7(2) ?
C124 C125 C126 120.7(2) ?
C121 C126 C125 119.9(2) ?

loop_
_geom_bond_atom_site_label_1
_geom_bond_atom_site_label_2
_geom_bond_site_symmetry_2
_geom_bond_distance
_geom_bond_publ_flag
C1 N2 . 1.435(2) ?
C1 N12 . 1.479(2) ?
C1 C9 . 1.552(3) ?
N2 C3 . 1.424(2) ?
N2 C2 . 1.468(2) ?
C2 C21 . 1.510(3) ?
C21 C22 . 1.387(3) ?
C21 C26 . 1.398(3) ?
C22 C23 . 1.391(3) ?
C23 C24 . 1.379(3) ?
C24 C25 . 1.381(3) ?
C25 C26 . 1.384(3) ?
C3 N4 . 1.489(2) ?
C3 C7 . 1.547(3) ?
N4 C5 . 1.353(2) yes
N4 C4 . 1.457(2) ?
C4 C41 . 1.510(3) ?
C41 C46 . 1.396(3) ?
C41 C42 . 1.397(3) ?
C42 C43 . 1.388(3) ?
C43 C44 . 1.387(3) ?
C44 C45 . 1.388(3) ?
C45 C46 . 1.388(3) ?
C5 N6 . 1.344(2) yes
C5 C51 . 1.420(3) yes
C51 N5 . 1.359(2) yes
N5 O5B . 1.258(2) yes
N5 O5A . 1.2738(19) yes
N6 C7 . 1.475(2) ?
N6 C6 . 1.478(2) ?
C6 C61 . 1.511(3) ?
C61 C66 . 1.395(3) ?
C61 C62 . 1.397(3) ?
C62 C63 . 1.382(3) ?
C63 C64 . 1.381(3) ?
C64 C65 . 1.378(3) ?
C65 C66 . 1.389(3) ?
C7 N8 . 1.450(2) ?
N8 C9 . 1.464(2) ?
N8 C8 . 1.484(2) ?
C8 C81 . 1.513(3) ?
C81 C86 . 1.392(3) ?
C81 C82 . 1.398(3) ?
C82 C83 . 1.388(3) ?
C83 C84 . 1.389(3) ?
C84 C85 . 1.379(3) ?
C85 C86 . 1.396(3) ?
C9 N10 . 1.462(2) ?
N10 C10 . 1.458(3) ?
N10 C11 . 1.458(3) ?
C10 C101 . 1.516(3) ?
C101 C102 . 1.387(3) ?
C101 C106 . 1.391(3) ?
C102 C103 . 1.394(3) ?
C103 C104 . 1.385(3) ?
C104 C105 . 1.386(3) ?
C105 C106 . 1.388(3) ?
C11 N12 . 1.459(3) ?
N12 C12 . 1.461(3) ?
C12 C121 . 1.513(3) ?
C121 C122 . 1.383(3) ?
C121 C126 . 1.388(3) ?
C122 C123 . 1.389(3) ?
C123 C124 . 1.373(3) ?
C124 C125 . 1.381(4) ?
C125 C126 . 1.390(3) ?

loop_
_geom_torsion_atom_site_label_1
_geom_torsion_atom_site_label_2
_geom_torsion_atom_site_label_3
_geom_torsion_atom_site_label_4
_geom_torsion
N12 C1 N2 C3 79.3(2)
C9 C1 N2 C3 -39.7(2)
N12 C1 N2 C2 -105.03(19)
C9 C1 N2 C2 135.94(17)
C3 N2 C2 C21 71.8(2)
C1 N2 C2 C21 -103.9(2)
N2 C2 C21 C22 -102.5(2)
N2 C2 C21 C26 75.4(2)
C26 C21 C22 C23 -1.0(3)
C2 C21 C22 C23 176.93(19)
C21 C22 C23 C24 .4(3)
C22 C23 C24 C25 .6(3)
C23 C24 C25 C26 -1.0(3)
C24 C25 C26 C21 .4(3)
C22 C21 C26 C25 .6(3)
C2 C21 C26 C25 -177.32(18)
C1 N2 C3 N4 -79.6(2)
C2 N2 C3 N4 104.71(19)
C1 N2 C3 C7 37.3(2)
C2 N2 C3 C7 -138.40(17)
N2 C3 N4 C5 122.50(18)
C7 C3 N4 C5 -1.5(2)
N2 C3 N4 C4 -44.7(2)
C7 C3 N4 C4 -168.73(17)
C5 N4 C4 C41 131.66(19)
C3 N4 C4 C41 -63.2(2)
N4 C4 C41 C46 -28.2(3)
N4 C4 C41 C42 148.89(17)
C46 C41 C42 C43 .9(3)
C4 C41 C42 C43 -176.23(17)
C41 C42 C43 C44 1.0(3)
C42 C43 C44 C45 -1.2(3)
C43 C44 C45 C46 -.6(3)
C44 C45 C46 C41 2.6(3)
C42 C41 C46 C45 -2.8(3)
C4 C41 C46 C45 174.37(19)
C4 N4 C5 N6 163.41(18)
C3 N4 C5 N6 -2.7(2)
C4 N4 C5 C51 -22.8(3)
C3 N4 C5 C51 171.11(17)
N6 C5 C51 N5 -29.1(3)
N4 C5 C51 N5 158.46(19)
C5 C51 N5 O5B -11.7(3)
C5 C51 N5 O5A 169.41(19)
N4 C5 N6 C7 6.0(2)
C51 C5 N6 C7 -166.9(2)
N4 C5 N6 C6 158.47(18)
C51 C5 N6 C6 -14.5(3)
C5 N6 C6 C61 -62.6(2)
C7 N6 C6 C61 88.42(19)
N6 C6 C61 C66 100.7(2)
N6 C6 C61 C62 -78.6(2)
C66 C61 C62 C63 -2.5(3)
C6 C61 C62 C63 176.83(19)
C61 C62 C63 C64 1.3(3)
C62 C63 C64 C65 .8(3)
C63 C64 C65 C66 -1.5(4)
C64 C65 C66 C61 .2(3)
C62 C61 C66 C65 1.7(3)
C6 C61 C66 C65 -177.58(19)
C5 N6 C7 N8 -134.28(17)
C6 N6 C7 N8 70.0(2)
C5 N6 C7 C3 -6.7(2)
C6 N6 C7 C3 -162.45(15)
N2 C3 C7 N8 5.4(2)
N4 C3 C7 N8 130.25(16)
N2 C3 C7 N6 -120.15(16)
N4 C3 C7 N6 4.70(19)
N6 C7 N8 C9 78.38(19)
C3 C7 N8 C9 -42.9(2)
N6 C7 N8 C8 -152.75(15)
C3 C7 N8 C8 85.94(19)
C7 N8 C8 C81 62.4(2)
C9 N8 C8 C81 -167.87(16)
N8 C8 C81 C86 -117.16(19)
N8 C8 C81 C82 62.5(2)
C86 C81 C82 C83 -.1(3)
C8 C81 C82 C83 -179.76(17)
C81 C82 C83 C84 .8(3)
C82 C83 C84 C85 -.8(3)
C83 C84 C85 C86 .0(3)
C82 C81 C86 C85 -.7(3)
C8 C81 C86 C85 179.00(18)
C84 C85 C86 C81 .7(3)
C7 N8 C9 N10 -79.14(19)
C8 N8 C9 N10 152.58(16)
C7 N8 C9 C1 40.3(2)
C8 N8 C9 C1 -88.03(19)
N2 C1 C9 N10 122.62(16)
N12 C1 C9 N10 -1.54(19)
N2 C1 C9 N8 -.4(2)
N12 C1 C9 N8 -124.52(16)
N8 C9 N10 C10 -83.20(19)
C1 C9 N10 C10 150.56(16)
N8 C9 N10 C11 152.76(16)
C1 C9 N10 C11 26.51(18)
C11 N10 C10 C101 -67.1(2)
C9 N10 C10 C101 173.83(16)
N10 C10 C101 C102 150.15(19)
N10 C10 C101 C106 -33.3(3)
C106 C101 C102 C103 -1.8(3)
C10 C101 C102 C103 174.82(19)
C101 C102 C103 C104 1.1(3)
C102 C103 C104 C105 .3(3)
C103 C104 C105 C106 -1.1(3)
C104 C105 C106 C101 .5(3)
C102 C101 C106 C105 1.0(3)
C10 C101 C106 C105 -175.60(19)
C10 N10 C11 N12 -165.09(14)
C9 N10 C11 N12 -42.11(18)
N10 C11 N12 C12 162.75(15)
N10 C11 N12 C1 40.83(18)
N2 C1 N12 C11 -148.21(16)
C9 C1 N12 C11 -23.91(18)
N2 C1 N12 C12 87.80(19)
C9 C1 N12 C12 -147.91(16)
C11 N12 C12 C121 64.0(2)
C1 N12 C12 C121 -177.57(17)
N12 C12 C121 C122 -140.5(2)
N12 C12 C121 C126 42.0(3)
C126 C121 C122 C123 1.8(3)
C12 C121 C122 C123 -175.7(2)
C121 C122 C123 C124 -.2(3)
C122 C123 C124 C125 -.9(4)
C123 C124 C125 C126 .4(4)
C122 C121 C126 C125 -2.3(4)
C12 C121 C126 C125 175.2(2)
C124 C125 C126 C121 1.2(4)
